data_7719090
loop_
_publ_author_name
'Sabharwal, Gazal'
'Dwivedi, Khilesh C.'
'Balakrishna, Maravanji S.'

_publ_section_title
;
 Sterically hindered P,N-type amidophosphines
 {{(<i>o</i>-PPh<sub>2</sub>)C<sub>6</sub>H<sub>4</sub>}C(O)NH(R)}:
 synthesis, transition metal chemistry, and catalytic activity in
 stereoselective Heck coupling of aryl chlorides.
;
_journal_issue 30
_journal_name_full 'Dalton transactions (Cambridge, England : 2003)'
_journal_page_first 11551
_journal_page_last 11562
_journal_paper_doi 10.1039/d5dt01353d
_journal_volume 54
_journal_year 2025
_chemical_formula_moiety 'C52 H42 N O2 P, C2 H3 N'
_chemical_formula_sum 'C54 H45 N2 O2 P'
_chemical_formula_weight 784.89
_space_group_crystal_system triclinic
_space_group_IT_number 2
_space_group_name_Hall '-P 1'
_space_group_name_H-M_alt 'P -1'
_atom_sites_solution_hydrogens mixed
_atom_sites_solution_primary dual
_audit_creation_date 2025-06-04
_audit_creation_method
;
Olex2 1.5
(compiled 2024.02.16 svn.r378c4104 for OlexSys, GUI svn.r6928)
;
_audit_update_record
;
2025-06-04 deposited with the CCDC.	2025-07-10 downloaded from the CCDC.
;
_cell_angle_alpha 71.863(3)
_cell_angle_beta 78.627(3)
_cell_angle_gamma 77.250(3)
_cell_formula_units_Z 2
_cell_length_a 8.3353(3)
_cell_length_b 16.5259(6)
_cell_length_c 16.8581(6)
_cell_measurement_reflns_used 8511
_cell_measurement_temperature 150.00(10)
_cell_measurement_theta_max 24.5910
_cell_measurement_theta_min 2.0620
_cell_volume 2131.60(14)
_computing_cell_refinement 'CrysAlisPro 1.171.41.93a (Rigaku OD, 2020)'
_computing_data_collection 'CrysAlisPro 1.171.41.93a (Rigaku OD, 2020)'
_computing_data_reduction 'CrysAlisPro 1.171.41.93a (Rigaku OD, 2020)'
_computing_molecular_graphics 'Olex2 1.5 (Dolomanov et al., 2009)'
_computing_publication_material 'Olex2 1.5 (Dolomanov et al., 2009)'
_computing_structure_refinement 'SHELXL 2018/3 (Sheldrick, 2015)'
_computing_structure_solution 'SHELXT 2018/2 (Sheldrick, 2018)'
_diffrn_ambient_environment N~2~
_diffrn_ambient_temperature 150.00(10)
_diffrn_detector 'CCD plate'
_diffrn_measured_fraction_theta_full 1.000
_diffrn_measured_fraction_theta_max 1.000
_diffrn_measurement_details
;
List of Runs (angles in degrees, time in seconds):

  # Type    Start    End  Width  t~exp~   \w     \q     \k     \f   Frames
#--------------------------------------------------------------------------
  1  \f    -10.27 349.73   0.50    4.00  72.47 -18.39  31.50    --   720
  2  \w    -83.02  -0.02   0.50    4.00    --  -27.59  94.56 -34.84  166
  3  \w    -73.83   0.17   0.50    4.00    --  -18.39  94.56 145.16  148
  4  \w   -119.86  16.64   0.50    4.00    --  -18.39 -59.25 173.08  273
  5  \w   -119.86  16.64   0.50    4.00    --  -18.39 -59.25 -33.92  273
  6  \w    -73.83   0.17   0.50    4.00    --  -18.39  94.56  73.16  148
  7  \f   -349.73  10.27   0.50    4.00  16.75 -18.39 -31.50    --   720
  8  \w    -73.83   0.17   0.50    4.00    --  -18.39  94.56   1.16  148
  9  \w   -119.86  16.64   0.50    4.00    --  -18.39 -59.25  20.08  273
;
_diffrn_measurement_device 'abstract diffractometer'
_diffrn_measurement_device_type 'Saxi-CrysAlisPro-abstract goniometer imported SAXI images'
_diffrn_measurement_method '\w and \f scans'
_diffrn_orient_matrix_type 'CrysAlisPro convention (1999,Acta A55,543-557)'
_diffrn_orient_matrix_UB_11 -0.0865573000
_diffrn_orient_matrix_UB_12 0.0042502000
_diffrn_orient_matrix_UB_13 -0.0000020000
_diffrn_orient_matrix_UB_21 -0.0073495000
_diffrn_orient_matrix_UB_22 -0.0280113000
_diffrn_orient_matrix_UB_23 0.0415889000
_diffrn_orient_matrix_UB_31 -0.0146661000
_diffrn_orient_matrix_UB_32 0.0360359000
_diffrn_orient_matrix_UB_33 0.0164021000
_diffrn_radiation_monochromator graphite
_diffrn_radiation_probe x-ray
_diffrn_radiation_type 'Mo K\a'
_diffrn_radiation_wavelength 0.71073
_diffrn_reflns_av_R_equivalents 0.0832
_diffrn_reflns_av_unetI/netI 0.0410
_diffrn_reflns_Laue_measured_fraction_full 1.000
_diffrn_reflns_Laue_measured_fraction_max 1.000
_diffrn_reflns_limit_h_max 9
_diffrn_reflns_limit_h_min -9
_diffrn_reflns_limit_k_max 19
_diffrn_reflns_limit_k_min -19
_diffrn_reflns_limit_l_max 20
_diffrn_reflns_limit_l_min -20
_diffrn_reflns_number 61958
_diffrn_reflns_point_group_measured_fraction_full 1.000
_diffrn_reflns_point_group_measured_fraction_max 1.000
_diffrn_reflns_theta_full 24.999
_diffrn_reflns_theta_max 24.999
_diffrn_reflns_theta_min 1.560
_diffrn_source 'fine-focus sealed X-ray tube'
_diffrn_source_type 'Enhance (Mo) X-ray Source'
_exptl_absorpt_coefficient_mu 0.109
_exptl_absorpt_correction_T_max 1.00000
_exptl_absorpt_correction_T_min 0.60874
_exptl_absorpt_correction_type multi-scan
_exptl_absorpt_process_details
;
CrysAlisPro 1.171.41.93a (Rigaku Oxford Diffraction, 2020)
Empirical absorption correction using spherical harmonics,
implemented in SCALE3 ABSPACK scaling algorithm.
;
_exptl_crystal_colour red
_exptl_crystal_colour_primary red
_exptl_crystal_density_diffrn 1.223
_exptl_crystal_description block
_exptl_crystal_F_000 828
_exptl_crystal_size_max 0.106
_exptl_crystal_size_mid 0.067
_exptl_crystal_size_min 0.058
_refine_diff_density_max 1.032
_refine_diff_density_min -0.346
_refine_diff_density_rms 0.060
_refine_ls_extinction_method none
_refine_ls_goodness_of_fit_ref 1.035
_refine_ls_hydrogen_treatment mixed
_refine_ls_matrix_type full
_refine_ls_number_parameters 538
_refine_ls_number_reflns 7487
_refine_ls_number_restraints 0
_refine_ls_restrained_S_all 1.035
_refine_ls_R_factor_all 0.0667
_refine_ls_R_factor_gt 0.0539
_refine_ls_shift/su_max 0.001
_refine_ls_shift/su_mean 0.000
_refine_ls_structure_factor_coef Fsqd
_refine_ls_weighting_details 'w=1/[\s^2^(Fo^2^)+(0.0771P)^2^+1.2942P] where P=(Fo^2^+2Fc^2^)/3'
_refine_ls_weighting_scheme calc
_refine_ls_wR_factor_gt 0.1441
_refine_ls_wR_factor_ref 0.1553
_reflns_Friedel_coverage 0.000
_reflns_number_gt 6079
_reflns_number_total 7487
_reflns_threshold_expression 'I > 2\s(I)'
_cod_data_source_file d5dt01353d2.cif
_cod_data_source_block Compound_7
_cod_depositor_comments 'Adding full bibliography for 7719085--7719094.cif.'
_cod_database_code 7719090
_shelx_shelxl_version_number 2018/3
_shelx_space_group_comment
;
The symmetry employed for this shelxl refinement is uniquely defined
by the following loop, which should always be used as a source of
symmetry information in preference to the above space-group names.
They are only intended as comments.
;
_shelx_estimated_absorpt_t_max 0.994
_shelx_estimated_absorpt_t_min 0.989
_olex2_refinement_description
;
1.a Ternary CH refined with riding coordinates:
 C26(H26), C39(H39)
1.b Aromatic/amide H refined with riding coordinates:
 C22(H22), C24(H24), C34(H34), C38(H38), C41(H41), C32(H32), C35(H35),
 C47(H47), C37(H37), C36(H36), C28(H28), C3(H3), C6(H6), C31(H31), C4(H4),
 C19(H19), C15(H15), C42(H42), C45(H45), C5(H5), C51(H51), C13(H13), C30(H30),
 C48(H48), C9(H9), C17(H17), C43(H43), C18(H18), C29(H29), C16(H16), C50(H50),
 C49(H49), C12(H12), C11(H11), C44(H44), C10(H10)
1.c Idealised Me refined as rotating group:
 C52(H52A,H52B,H52C), C53(H53A,H53B,H53C)
;
_olex2_submission_special_instructions 'No special instructions were received'
_oxdiff_exptl_absorpt_empirical_details
;
Empirical correction (ABSPACK) includes:
- Absorption correction using spherical harmonics
- Frame scaling
;
_oxdiff_exptl_absorpt_empirical_full_max 3.076
_oxdiff_exptl_absorpt_empirical_full_min 0.477

loop_
_space_group_symop_operation_xyz
'x, y, z'
'-x, -y, -z'

loop_
_atom_site_label
_atom_site_type_symbol
_atom_site_fract_x
_atom_site_fract_y
_atom_site_fract_z
_atom_site_U_iso_or_equiv
_atom_site_adp_type
_atom_site_occupancy
_atom_site_site_symmetry_order
_atom_site_calc_flag
_atom_site_refinement_flags_posn
_atom_site_refinement_flags_adp
_atom_site_refinement_flags_occupancy
_atom_site_disorder_assembly
_atom_site_disorder_group
P1 P 0.51209(7) 0.72791(4) 0.02042(3) 0.02623(16) Uani 1 1 d . . . . .
O1 O 0.58972(19) 0.81372(10) 0.15210(10) 0.0345(4) Uani 1 1 d . . . . .
O2 O 0.6199(2) 0.65498(10) 0.07102(10) 0.0352(4) Uani 1 1 d . . . . .
N1 N 0.4991(2) 0.71796(11) 0.27272(11) 0.0239(4) Uani 1 1 d . . . . .
C20 C 0.6447(2) 0.70077(13) 0.31267(12) 0.0230(4) Uani 1 1 d . . . . .
C25 C 0.7595(2) 0.62505(13) 0.31075(12) 0.0227(4) Uani 1 1 d . . . . .
C26 C 0.7266(2) 0.56826(13) 0.26191(13) 0.0237(4) Uani 1 1 d . . . . .
H26 H 0.692121 0.608611 0.207786 0.028 Uiso 1 1 calc R U . . .
C1 C 0.4860(3) 0.76980(13) 0.19377(13) 0.0244(4) Uani 1 1 d . . . . .
C27 C 0.8755(3) 0.50431(14) 0.23702(14) 0.0268(5) Uani 1 1 d . . . . .
C21 C 0.6669(3) 0.75835(13) 0.35313(13) 0.0242(4) Uani 1 1 d . . . . .
C22 C 0.8064(3) 0.73738(13) 0.39451(13) 0.0268(5) Uani 1 1 d . . . . .
H22 H 0.823834 0.775926 0.422425 0.032 Uiso 1 1 calc R U . . .
C33 C 0.5784(2) 0.52333(13) 0.30672(13) 0.0237(4) Uani 1 1 d . . . . .
C24 C 0.8959(3) 0.60703(13) 0.35269(13) 0.0262(5) Uani 1 1 d . . . . .
H24 H 0.974861 0.556017 0.351935 0.031 Uiso 1 1 calc R U . . .
C7 C 0.3221(3) 0.76451(14) 0.08365(13) 0.0284(5) Uani 1 1 d . . . . .
C40 C 0.6256(3) 0.91689(13) 0.34440(14) 0.0290(5) Uani 1 1 d . . . . .
C23 C 0.9205(3) 0.66180(13) 0.39604(13) 0.0267(5) Uani 1 1 d . . . . .
C46 C 0.3954(3) 0.82964(14) 0.41971(14) 0.0291(5) Uani 1 1 d . . . . .
C34 C 0.5590(3) 0.48233(14) 0.39269(14) 0.0286(5) Uani 1 1 d . . . . .
H34 H 0.637424 0.483603 0.426041 0.034 Uiso 1 1 calc R U . . .
C2 C 0.3255(3) 0.77412(13) 0.16306(13) 0.0262(5) Uani 1 1 d . . . . .
C39 C 0.5424(3) 0.84155(13) 0.34988(14) 0.0270(5) Uani 1 1 d . . . . .
H39 H 0.495698 0.856727 0.295793 0.032 Uiso 1 1 calc R U . . .
C38 C 0.4592(3) 0.52315(14) 0.25985(14) 0.0298(5) Uani 1 1 d . . . . .
H38 H 0.469592 0.552266 0.201288 0.036 Uiso 1 1 calc R U . . .
C14 C 0.4403(3) 0.69781(14) -0.05895(14) 0.0313(5) Uani 1 1 d . . . . .
C8 C 0.6131(3) 0.81892(15) -0.03568(14) 0.0322(5) Uani 1 1 d . . . . .
C41 C 0.6295(3) 0.94494(14) 0.41311(16) 0.0344(5) Uani 1 1 d . . . . .
H41 H 0.576596 0.917240 0.467039 0.041 Uiso 1 1 calc R U . . .
C32 C 0.9291(3) 0.42459(14) 0.29174(16) 0.0340(5) Uani 1 1 d . . . . .
H32 H 0.876782 0.409856 0.348499 0.041 Uiso 1 1 calc R U . . .
C35 C 0.4251(3) 0.43936(14) 0.43027(15) 0.0336(5) Uani 1 1 d . . . . .
H35 H 0.413037 0.410884 0.488967 0.040 Uiso 1 1 calc R U . . .
C47 C 0.4124(3) 0.77736(14) 0.50043(15) 0.0346(5) Uani 1 1 d . . . . .
H47 H 0.519064 0.747049 0.513512 0.042 Uiso 1 1 calc R U . . .
C37 C 0.3256(3) 0.48121(16) 0.29713(16) 0.0378(6) Uani 1 1 d . . . . .
H37 H 0.244416 0.481914 0.264386 0.045 Uiso 1 1 calc R U . . .
C36 C 0.3103(3) 0.43823(15) 0.38219(16) 0.0372(6) Uani 1 1 d . . . . .
H36 H 0.220417 0.407843 0.407530 0.045 Uiso 1 1 calc R U . . .
C28 C 0.9547(3) 0.52417(17) 0.15438(16) 0.0385(6) Uani 1 1 d . . . . .
H28 H 0.920468 0.578424 0.116004 0.046 Uiso 1 1 calc R U . . .
C3 C 0.1770(3) 0.78966(15) 0.21452(14) 0.0335(5) Uani 1 1 d . . . . .
H3 H 0.179032 0.795285 0.268690 0.040 Uiso 1 1 calc R U . . .
C6 C 0.1685(3) 0.77228(18) 0.05843(16) 0.0403(6) Uani 1 1 d . . . . .
H6 H 0.164645 0.765853 0.004799 0.048 Uiso 1 1 calc R U . . .
C31 C 1.0581(3) 0.36645(16) 0.26433(19) 0.0447(7) Uani 1 1 d . . . . .
H31 H 1.093997 0.312345 0.302487 0.054 Uiso 1 1 calc R U . . .
C4 C 0.0260(3) 0.79710(18) 0.18824(16) 0.0422(6) Uani 1 1 d . . . . .
H4 H -0.074460 0.807677 0.224319 0.051 Uiso 1 1 calc R U . . .
C19 C 0.4190(3) 0.75276(16) -0.13823(16) 0.0414(6) Uani 1 1 d . . . . .
H19 H 0.443519 0.809541 -0.153270 0.050 Uiso 1 1 calc R U . . .
C52 C 1.0702(3) 0.64012(15) 0.44105(16) 0.0360(5) Uani 1 1 d . . . . .
H52A H 1.079259 0.689907 0.458731 0.054 Uiso 1 1 calc R U . . .
H52B H 1.170420 0.625924 0.402983 0.054 Uiso 1 1 calc R U . . .
H52C H 1.058351 0.590433 0.490719 0.054 Uiso 1 1 calc R U . . .
C15 C 0.4057(4) 0.61475(16) -0.03864(16) 0.0440(6) Uani 1 1 d . . . . .
H15 H 0.421544 0.575940 0.015294 0.053 Uiso 1 1 calc R U . . .
C42 C 0.7097(3) 1.01298(16) 0.40418(19) 0.0449(7) Uani 1 1 d . . . . .
H42 H 0.711609 1.031563 0.451889 0.054 Uiso 1 1 calc R U . . .
C45 C 0.7017(3) 0.95879(16) 0.26644(17) 0.0446(6) Uani 1 1 d . . . . .
H45 H 0.699062 0.940711 0.218523 0.054 Uiso 1 1 calc R U . . .
C5 C 0.0211(3) 0.78924(19) 0.11021(17) 0.0467(7) Uani 1 1 d . . . . .
H5 H -0.082512 0.795371 0.091674 0.056 Uiso 1 1 calc R U . . .
C51 C 0.2375(3) 0.87342(16) 0.40297(18) 0.0429(6) Uani 1 1 d . . . . .
H51 H 0.222369 0.909751 0.347957 0.051 Uiso 1 1 calc R U . . .
C13 C 0.5323(3) 0.90345(16) -0.05443(16) 0.0424(6) Uani 1 1 d . . . . .
H13 H 0.416376 0.915842 -0.036688 0.051 Uiso 1 1 calc R U . . .
C30 C 1.1345(3) 0.38650(19) 0.1823(2) 0.0512(7) Uani 1 1 d . . . . .
H30 H 1.222065 0.346161 0.163514 0.061 Uiso 1 1 calc R U . . .
C48 C 0.2760(4) 0.76848(17) 0.56260(17) 0.0471(7) Uani 1 1 d . . . . .
H48 H 0.289881 0.731885 0.617650 0.056 Uiso 1 1 calc R U . . .
C9 C 0.7837(3) 0.80081(18) -0.06220(17) 0.0453(6) Uani 1 1 d . . . . .
H9 H 0.840324 0.742699 -0.049649 0.054 Uiso 1 1 calc R U . . .
C17 C 0.3263(4) 0.64358(17) -0.17439(18) 0.0495(7) Uani 1 1 d . . . . .
H17 H 0.286124 0.625405 -0.213875 0.059 Uiso 1 1 calc R U . . .
C43 C 0.7860(3) 1.05339(17) 0.3269(2) 0.0544(8) Uani 1 1 d . . . . .
H43 H 0.841885 1.099660 0.320843 0.065 Uiso 1 1 calc R U . . .
C18 C 0.3624(4) 0.72564(18) -0.19577(17) 0.0519(7) Uani 1 1 d . . . . .
H18 H 0.348395 0.763745 -0.250207 0.062 Uiso 1 1 calc R U . . .
C29 C 1.0836(3) 0.4651(2) 0.12759(19) 0.0507(7) Uani 1 1 d . . . . .
H29 H 1.136946 0.479234 0.070986 0.061 Uiso 1 1 calc R U . . .
C16 C 0.3481(4) 0.58807(18) -0.09641(18) 0.0500(7) Uani 1 1 d . . . . .
H16 H 0.323810 0.531305 -0.081930 0.060 Uiso 1 1 calc R U . . .
C50 C 0.1021(3) 0.8646(2) 0.4656(2) 0.0576(8) Uani 1 1 d . . . . .
H50 H -0.005019 0.895177 0.453412 0.069 Uiso 1 1 calc R U . . .
C49 C 0.1223(4) 0.8118(2) 0.5453(2) 0.0574(9) Uani 1 1 d . . . . .
H49 H 0.029197 0.805638 0.588166 0.069 Uiso 1 1 calc R U . . .
C12 C 0.6184(4) 0.97120(19) -0.09914(18) 0.0541(7) Uani 1 1 d . . . . .
H12 H 0.562032 1.029364 -0.111654 0.065 Uiso 1 1 calc R U . . .
C11 C 0.7868(4) 0.9521(2) -0.1248(2) 0.0643(9) Uani 1 1 d . . . . .
H11 H 0.846576 0.997632 -0.155401 0.077 Uiso 1 1 calc R U . . .
C44 C 0.7815(4) 1.02668(18) 0.2574(2) 0.0580(8) Uani 1 1 d . . . . .
H44 H 0.833288 1.055054 0.203414 0.070 Uiso 1 1 calc R U . . .
C10 C 0.8700(4) 0.8672(2) -0.1065(2) 0.0633(9) Uani 1 1 d . . . . .
H10 H 0.985891 0.854807 -0.124504 0.076 Uiso 1 1 calc R U . . .
N2 N 0.3234(5) 1.1972(3) 0.3903(2) 0.0949(11) Uani 1 1 d . . . . .
C54 C 0.3114(4) 1.1548(3) 0.3508(3) 0.0729(10) Uani 1 1 d . . . . .
C53 C 0.2865(7) 1.1076(3) 0.2956(3) 0.1116(17) Uani 1 1 d . . . . .
H53A H 0.220318 1.146616 0.252333 0.167 Uiso 1 1 calc R U . . .
H53B H 0.227826 1.059884 0.328768 0.167 Uiso 1 1 calc R U . . .
H53C H 0.394437 1.084364 0.268457 0.167 Uiso 1 1 calc R U . . .
H1 H 0.434(3) 0.6827(17) 0.2955(16) 0.035(7) Uiso 1 1 d . . . . .

loop_
_atom_site_aniso_label
_atom_site_aniso_U_11
_atom_site_aniso_U_22
_atom_site_aniso_U_33
_atom_site_aniso_U_23
_atom_site_aniso_U_13
_atom_site_aniso_U_12
P1 0.0275(3) 0.0305(3) 0.0213(3) -0.0075(2) -0.0023(2) -0.0069(2)
O1 0.0331(9) 0.0428(9) 0.0277(8) -0.0048(7) -0.0035(7) -0.0144(7)
O2 0.0350(9) 0.0378(9) 0.0301(9) -0.0071(7) -0.0051(7) -0.0037(7)
N1 0.0238(9) 0.0241(9) 0.0243(10) -0.0059(8) -0.0035(7) -0.0060(8)
C20 0.0233(10) 0.0246(10) 0.0204(10) -0.0048(8) -0.0008(8) -0.0066(8)
C25 0.0240(11) 0.0229(10) 0.0218(10) -0.0059(8) -0.0007(8) -0.0079(8)
C26 0.0243(11) 0.0220(10) 0.0261(11) -0.0084(9) -0.0036(8) -0.0041(8)
C1 0.0247(11) 0.0254(10) 0.0239(11) -0.0101(9) -0.0003(9) -0.0041(9)
C27 0.0229(11) 0.0291(11) 0.0345(12) -0.0159(10) -0.0034(9) -0.0077(9)
C21 0.0270(11) 0.0235(10) 0.0217(10) -0.0065(8) -0.0009(8) -0.0053(8)
C22 0.0337(12) 0.0257(11) 0.0250(11) -0.0102(9) -0.0032(9) -0.0094(9)
C33 0.0234(11) 0.0213(10) 0.0282(11) -0.0109(9) -0.0023(9) -0.0029(8)
C24 0.0247(11) 0.0244(10) 0.0298(11) -0.0086(9) -0.0035(9) -0.0035(8)
C7 0.0271(11) 0.0332(12) 0.0253(11) -0.0070(9) -0.0039(9) -0.0074(9)
C40 0.0265(11) 0.0212(10) 0.0362(13) -0.0079(9) -0.0007(9) -0.0010(9)
C23 0.0280(11) 0.0276(11) 0.0262(11) -0.0076(9) -0.0057(9) -0.0065(9)
C46 0.0296(12) 0.0250(11) 0.0385(13) -0.0162(10) -0.0038(10) -0.0068(9)
C34 0.0292(12) 0.0292(11) 0.0299(12) -0.0116(9) -0.0040(9) -0.0051(9)
C2 0.0260(11) 0.0259(11) 0.0247(11) -0.0028(9) -0.0049(9) -0.0048(9)
C39 0.0313(12) 0.0244(11) 0.0265(11) -0.0084(9) -0.0067(9) -0.0032(9)
C38 0.0304(12) 0.0310(12) 0.0307(12) -0.0109(10) -0.0043(9) -0.0072(9)
C14 0.0341(13) 0.0328(12) 0.0285(12) -0.0106(10) -0.0037(9) -0.0065(10)
C8 0.0407(13) 0.0359(13) 0.0237(11) -0.0089(10) -0.0054(10) -0.0128(10)
C41 0.0349(13) 0.0285(12) 0.0419(14) -0.0122(10) -0.0051(10) -0.0066(10)
C32 0.0271(12) 0.0281(12) 0.0490(15) -0.0140(11) -0.0039(10) -0.0059(9)
C35 0.0370(13) 0.0280(11) 0.0328(13) -0.0077(10) 0.0017(10) -0.0064(10)
C47 0.0385(13) 0.0287(12) 0.0380(13) -0.0128(10) 0.0008(10) -0.0088(10)
C37 0.0296(12) 0.0428(14) 0.0469(15) -0.0161(12) -0.0067(11) -0.0119(10)
C36 0.0308(13) 0.0350(13) 0.0471(15) -0.0136(11) 0.0038(11) -0.0131(10)
C28 0.0335(13) 0.0455(14) 0.0377(14) -0.0164(11) -0.0020(11) -0.0050(11)
C3 0.0304(12) 0.0417(13) 0.0252(12) -0.0083(10) -0.0018(9) -0.0031(10)
C6 0.0324(13) 0.0599(16) 0.0322(13) -0.0161(12) -0.0080(10) -0.0075(12)
C31 0.0304(13) 0.0300(13) 0.076(2) -0.0209(13) -0.0067(13) -0.0020(10)
C4 0.0254(12) 0.0583(16) 0.0369(14) -0.0106(12) 0.0005(10) -0.0033(11)
C19 0.0592(17) 0.0323(13) 0.0364(14) -0.0083(11) -0.0153(12) -0.0097(12)
C52 0.0357(13) 0.0366(13) 0.0431(14) -0.0161(11) -0.0170(11) -0.0036(10)
C15 0.0614(17) 0.0367(14) 0.0358(14) -0.0042(11) -0.0094(12) -0.0186(12)
C42 0.0402(14) 0.0310(13) 0.0699(19) -0.0229(13) -0.0096(13) -0.0050(11)
C45 0.0511(16) 0.0325(13) 0.0432(15) -0.0095(11) 0.0099(12) -0.0087(11)
C5 0.0246(12) 0.0717(19) 0.0443(15) -0.0150(14) -0.0094(11) -0.0068(12)
C51 0.0345(14) 0.0383(14) 0.0584(17) -0.0187(12) -0.0084(12) -0.0024(11)
C13 0.0501(16) 0.0405(14) 0.0376(14) -0.0129(11) -0.0005(12) -0.0117(12)
C30 0.0320(14) 0.0529(17) 0.080(2) -0.0434(16) -0.0021(14) 0.0006(12)
C48 0.0579(18) 0.0427(14) 0.0438(15) -0.0192(12) 0.0141(13) -0.0235(13)
C9 0.0377(14) 0.0492(15) 0.0439(15) -0.0011(12) -0.0076(12) -0.0127(12)
C17 0.0660(19) 0.0438(15) 0.0510(17) -0.0210(13) -0.0248(14) -0.0084(13)
C43 0.0401(15) 0.0287(13) 0.093(2) -0.0145(15) -0.0018(15) -0.0119(11)
C18 0.080(2) 0.0435(15) 0.0384(15) -0.0083(12) -0.0287(14) -0.0090(14)
C29 0.0370(15) 0.071(2) 0.0491(16) -0.0332(15) 0.0077(12) -0.0090(14)
C16 0.0684(19) 0.0380(14) 0.0529(17) -0.0158(13) -0.0147(14) -0.0182(13)
C50 0.0260(14) 0.0567(18) 0.098(3) -0.0392(19) 0.0018(15) -0.0069(12)
C49 0.0437(17) 0.0583(18) 0.078(2) -0.0388(18) 0.0244(15) -0.0265(14)
C12 0.078(2) 0.0413(15) 0.0457(16) -0.0075(13) -0.0100(15) -0.0216(14)
C11 0.070(2) 0.065(2) 0.0580(19) 0.0057(16) -0.0121(16) -0.0418(17)
C44 0.0516(17) 0.0383(15) 0.070(2) -0.0060(14) 0.0195(15) -0.0170(13)
C10 0.0427(17) 0.066(2) 0.068(2) 0.0091(16) -0.0060(15) -0.0247(15)
N2 0.100(3) 0.095(3) 0.103(3) -0.032(2) -0.054(2) 0.000(2)
C54 0.060(2) 0.068(2) 0.076(3) -0.004(2) -0.0176(19) 0.0011(18)
C53 0.133(4) 0.070(3) 0.129(4) -0.048(3) 0.012(3) -0.009(3)

loop_
_atom_type_symbol
_atom_type_description
_atom_type_scat_dispersion_real
_atom_type_scat_dispersion_imag
_atom_type_scat_source
C C 0.0033 0.0016 'International Tables Vol C Tables 4.2.6.8 and 6.1.1.4'
H H 0.0000 0.0000 'International Tables Vol C Tables 4.2.6.8 and 6.1.1.4'
N N 0.0061 0.0033 'International Tables Vol C Tables 4.2.6.8 and 6.1.1.4'
O O 0.0106 0.0060 'International Tables Vol C Tables 4.2.6.8 and 6.1.1.4'
P P 0.1023 0.0942 'International Tables Vol C Tables 4.2.6.8 and 6.1.1.4'

loop_
_geom_angle_atom_site_label_1
_geom_angle_atom_site_label_2
_geom_angle_atom_site_label_3
_geom_angle
_geom_angle_site_symmetry_1
_geom_angle_site_symmetry_3
_geom_angle_publ_flag
O2 P1 C7 112.28(10) . . ?
O2 P1 C14 111.78(10) . . ?
O2 P1 C8 113.62(10) . . ?
C14 P1 C7 104.25(10) . . ?
C8 P1 C7 108.75(10) . . ?
C8 P1 C14 105.54(10) . . ?
C20 N1 H1 114.3(18) . . ?
C1 N1 C20 123.57(18) . . ?
C1 N1 H1 119.8(18) . . ?
C25 C20 N1 118.48(18) . . ?
C21 C20 N1 119.55(18) . . ?
C21 C20 C25 121.96(19) . . ?
C20 C25 C26 117.73(18) . . ?
C24 C25 C20 118.09(18) . . ?
C24 C25 C26 124.18(18) . . ?
C25 C26 H26 105.8 . . ?
C25 C26 C27 116.04(17) . . ?
C25 C26 C33 111.25(16) . . ?
C27 C26 H26 105.8 . . ?
C27 C26 C33 111.27(16) . . ?
C33 C26 H26 105.8 . . ?
O1 C1 N1 123.5(2) . . ?
O1 C1 C2 122.12(19) . . ?
N1 C1 C2 114.25(18) . . ?
C32 C27 C26 122.9(2) . . ?
C28 C27 C26 118.5(2) . . ?
C28 C27 C32 118.4(2) . . ?
C20 C21 C22 117.81(18) . . ?
C20 C21 C39 119.73(19) . . ?
C22 C21 C39 122.45(18) . . ?
C21 C22 H22 119.0 . . ?
C23 C22 C21 121.92(19) . . ?
C23 C22 H22 119.0 . . ?
C34 C33 C26 122.38(19) . . ?
C38 C33 C26 118.85(19) . . ?
C38 C33 C34 118.77(19) . . ?
C25 C24 H24 119.1 . . ?
C25 C24 C23 121.78(19) . . ?
C23 C24 H24 119.1 . . ?
C2 C7 P1 121.04(16) . . ?
C6 C7 P1 119.78(17) . . ?
C6 C7 C2 118.6(2) . . ?
C41 C40 C39 123.6(2) . . ?
C45 C40 C39 117.8(2) . . ?
C45 C40 C41 118.6(2) . . ?
C22 C23 C24 118.4(2) . . ?
C22 C23 C52 121.24(19) . . ?
C24 C23 C52 120.35(19) . . ?
C47 C46 C39 122.5(2) . . ?
C47 C46 C51 117.9(2) . . ?
C51 C46 C39 119.5(2) . . ?
C33 C34 H34 119.8 . . ?
C33 C34 C35 120.4(2) . . ?
C35 C34 H34 119.8 . . ?
C7 C2 C1 121.95(19) . . ?
C3 C2 C1 118.74(19) . . ?
C3 C2 C7 119.3(2) . . ?
C21 C39 C40 112.07(17) . . ?
C21 C39 C46 112.57(17) . . ?
C21 C39 H39 106.0 . . ?
C40 C39 H39 106.0 . . ?
C46 C39 C40 113.49(17) . . ?
C46 C39 H39 106.0 . . ?
C33 C38 H38 119.5 . . ?
C37 C38 C33 120.9(2) . . ?
C37 C38 H38 119.5 . . ?
C19 C14 P1 123.46(18) . . ?
C19 C14 C15 118.8(2) . . ?
C15 C14 P1 117.70(18) . . ?
C13 C8 P1 123.97(19) . . ?
C13 C8 C9 119.4(2) . . ?
C9 C8 P1 116.64(19) . . ?
C40 C41 H41 119.6 . . ?
C40 C41 C42 120.8(2) . . ?
C42 C41 H41 119.6 . . ?
C27 C32 H32 119.7 . . ?
C31 C32 C27 120.7(2) . . ?
C31 C32 H32 119.7 . . ?
C34 C35 H35 120.1 . . ?
C36 C35 C34 119.9(2) . . ?
C36 C35 H35 120.1 . . ?
C46 C47 H47 119.5 . . ?
C46 C47 C48 121.0(2) . . ?
C48 C47 H47 119.5 . . ?
C38 C37 H37 120.1 . . ?
C38 C37 C36 119.8(2) . . ?
C36 C37 H37 120.1 . . ?
C35 C36 C37 120.2(2) . . ?
C35 C36 H36 119.9 . . ?
C37 C36 H36 119.9 . . ?
C27 C28 H28 119.8 . . ?
C27 C28 C29 120.4(3) . . ?
C29 C28 H28 119.8 . . ?
C2 C3 H3 119.5 . . ?
C4 C3 C2 121.1(2) . . ?
C4 C3 H3 119.5 . . ?
C7 C6 H6 119.4 . . ?
C5 C6 C7 121.2(2) . . ?
C5 C6 H6 119.4 . . ?
C32 C31 H31 119.8 . . ?
C30 C31 C32 120.4(3) . . ?
C30 C31 H31 119.8 . . ?
C3 C4 H4 120.0 . . ?
C5 C4 C3 120.1(2) . . ?
C5 C4 H4 120.0 . . ?
C14 C19 H19 119.8 . . ?
C14 C19 C18 120.4(2) . . ?
C18 C19 H19 119.8 . . ?
C23 C52 H52A 109.5 . . ?
C23 C52 H52B 109.5 . . ?
C23 C52 H52C 109.5 . . ?
H52A C52 H52B 109.5 . . ?
H52A C52 H52C 109.5 . . ?
H52B C52 H52C 109.5 . . ?
C14 C15 H15 119.8 . . ?
C16 C15 C14 120.5(2) . . ?
C16 C15 H15 119.8 . . ?
C41 C42 H42 119.9 . . ?
C43 C42 C41 120.1(3) . . ?
C43 C42 H42 119.9 . . ?
C40 C45 H45 119.6 . . ?
C44 C45 C40 120.7(3) . . ?
C44 C45 H45 119.6 . . ?
C6 C5 H5 120.2 . . ?
C4 C5 C6 119.6(2) . . ?
C4 C5 H5 120.2 . . ?
C46 C51 H51 119.6 . . ?
C50 C51 C46 120.7(3) . . ?
C50 C51 H51 119.6 . . ?
C8 C13 H13 119.5 . . ?
C8 C13 C12 121.0(3) . . ?
C12 C13 H13 119.5 . . ?
C31 C30 H30 120.2 . . ?
C29 C30 C31 119.6(2) . . ?
C29 C30 H30 120.2 . . ?
C47 C48 H48 119.8 . . ?
C49 C48 C47 120.4(3) . . ?
C49 C48 H48 119.8 . . ?
C8 C9 H9 119.9 . . ?
C10 C9 C8 120.2(3) . . ?
C10 C9 H9 119.9 . . ?
C18 C17 H17 119.9 . . ?
C16 C17 H17 119.9 . . ?
C16 C17 C18 120.2(2) . . ?
C42 C43 H43 120.1 . . ?
C42 C43 C44 119.8(2) . . ?
C44 C43 H43 120.1 . . ?
C19 C18 H18 119.9 . . ?
C17 C18 C19 120.1(3) . . ?
C17 C18 H18 119.9 . . ?
C28 C29 H29 119.7 . . ?
C30 C29 C28 120.5(3) . . ?
C30 C29 H29 119.7 . . ?
C15 C16 H16 120.0 . . ?
C17 C16 C15 119.9(2) . . ?
C17 C16 H16 120.0 . . ?
C51 C50 H50 119.9 . . ?
C49 C50 C51 120.1(3) . . ?
C49 C50 H50 119.9 . . ?
C48 C49 C50 119.8(3) . . ?
C48 C49 H49 120.1 . . ?
C50 C49 H49 120.1 . . ?
C13 C12 H12 120.6 . . ?
C11 C12 C13 118.8(3) . . ?
C11 C12 H12 120.6 . . ?
C12 C11 H11 119.6 . . ?
C12 C11 C10 120.9(3) . . ?
C10 C11 H11 119.6 . . ?
C45 C44 C43 120.0(3) . . ?
C45 C44 H44 120.0 . . ?
C43 C44 H44 120.0 . . ?
C9 C10 C11 119.8(3) . . ?
C9 C10 H10 120.1 . . ?
C11 C10 H10 120.1 . . ?
N2 C54 C53 174.6(4) . . ?
C54 C53 H53A 109.5 . . ?
C54 C53 H53B 109.5 . . ?
C54 C53 H53C 109.5 . . ?
H53A C53 H53B 109.5 . . ?
H53A C53 H53C 109.5 . . ?
H53B C53 H53C 109.5 . . ?

loop_
_geom_bond_atom_site_label_1
_geom_bond_atom_site_label_2
_geom_bond_distance
_geom_bond_site_symmetry_2
_geom_bond_publ_flag
P1 O2 1.4738(17) . ?
P1 C7 1.823(2) . ?
P1 C14 1.805(2) . ?
P1 C8 1.796(2) . ?
O1 C1 1.220(3) . ?
N1 C20 1.435(3) . ?
N1 C1 1.350(3) . ?
N1 H1 0.84(3) . ?
C20 C25 1.402(3) . ?
C20 C21 1.392(3) . ?
C25 C26 1.522(3) . ?
C25 C24 1.385(3) . ?
C26 H26 1.0000 . ?
C26 C27 1.525(3) . ?
C26 C33 1.529(3) . ?
C1 C2 1.507(3) . ?
C27 C32 1.390(3) . ?
C27 C28 1.390(3) . ?
C21 C22 1.397(3) . ?
C21 C39 1.522(3) . ?
C22 H22 0.9500 . ?
C22 C23 1.389(3) . ?
C33 C34 1.389(3) . ?
C33 C38 1.387(3) . ?
C24 H24 0.9500 . ?
C24 C23 1.396(3) . ?
C7 C2 1.403(3) . ?
C7 C6 1.394(3) . ?
C40 C39 1.525(3) . ?
C40 C41 1.383(3) . ?
C40 C45 1.381(3) . ?
C23 C52 1.506(3) . ?
C46 C39 1.522(3) . ?
C46 C47 1.381(3) . ?
C46 C51 1.391(3) . ?
C34 H34 0.9500 . ?
C34 C35 1.394(3) . ?
C2 C3 1.388(3) . ?
C39 H39 1.0000 . ?
C38 H38 0.9500 . ?
C38 C37 1.382(3) . ?
C14 C19 1.382(3) . ?
C14 C15 1.388(3) . ?
C8 C13 1.378(4) . ?
C8 C9 1.399(4) . ?
C41 H41 0.9500 . ?
C41 C42 1.386(3) . ?
C32 H32 0.9500 . ?
C32 C31 1.384(3) . ?
C35 H35 0.9500 . ?
C35 C36 1.377(3) . ?
C47 H47 0.9500 . ?
C47 C48 1.386(3) . ?
C37 H37 0.9500 . ?
C37 C36 1.382(4) . ?
C36 H36 0.9500 . ?
C28 H28 0.9500 . ?
C28 C29 1.390(4) . ?
C3 H3 0.9500 . ?
C3 C4 1.383(3) . ?
C6 H6 0.9500 . ?
C6 C5 1.388(3) . ?
C31 H31 0.9500 . ?
C31 C30 1.375(4) . ?
C4 H4 0.9500 . ?
C4 C5 1.371(4) . ?
C19 H19 0.9500 . ?
C19 C18 1.382(4) . ?
C52 H52A 0.9800 . ?
C52 H52B 0.9800 . ?
C52 H52C 0.9800 . ?
C15 H15 0.9500 . ?
C15 C16 1.385(4) . ?
C42 H42 0.9500 . ?
C42 C43 1.367(4) . ?
C45 H45 0.9500 . ?
C45 C44 1.381(4) . ?
C5 H5 0.9500 . ?
C51 H51 0.9500 . ?
C51 C50 1.384(4) . ?
C13 H13 0.9500 . ?
C13 C12 1.397(4) . ?
C30 H30 0.9500 . ?
C30 C29 1.372(4) . ?
C48 H48 0.9500 . ?
C48 C49 1.361(4) . ?
C9 H9 0.9500 . ?
C9 C10 1.380(4) . ?
C17 H17 0.9500 . ?
C17 C18 1.376(4) . ?
C17 C16 1.368(4) . ?
C43 H43 0.9500 . ?
C43 C44 1.384(5) . ?
C18 H18 0.9500 . ?
C29 H29 0.9500 . ?
C16 H16 0.9500 . ?
C50 H50 0.9500 . ?
C50 C49 1.375(5) . ?
C49 H49 0.9500 . ?
C12 H12 0.9500 . ?
C12 C11 1.381(5) . ?
C11 H11 0.9500 . ?
C11 C10 1.390(5) . ?
C44 H44 0.9500 . ?
C10 H10 0.9500 . ?
N2 C54 1.136(5) . ?
C54 C53 1.457(6) . ?
C53 H53A 0.9800 . ?
C53 H53B 0.9800 . ?
C53 H53C 0.9800 . ?

loop_
_geom_torsion_atom_site_label_1
_geom_torsion_atom_site_label_2
_geom_torsion_atom_site_label_3
_geom_torsion_atom_site_label_4
_geom_torsion
_geom_torsion_site_symmetry_1
_geom_torsion_site_symmetry_2
_geom_torsion_site_symmetry_3
_geom_torsion_site_symmetry_4
_geom_torsion_publ_flag
P1 C7 C2 C1 10.6(3) . . . . ?
P1 C7 C2 C3 -170.57(17) . . . . ?
P1 C7 C6 C5 171.7(2) . . . . ?
P1 C14 C19 C18 -179.5(2) . . . . ?
P1 C14 C15 C16 179.2(2) . . . . ?
P1 C8 C13 C12 -179.3(2) . . . . ?
P1 C8 C9 C10 179.3(2) . . . . ?
O1 C1 C2 C7 52.1(3) . . . . ?
O1 C1 C2 C3 -126.7(2) . . . . ?
O2 P1 C7 C2 43.6(2) . . . . ?
O2 P1 C7 C6 -127.8(2) . . . . ?
O2 P1 C14 C19 -143.9(2) . . . . ?
O2 P1 C14 C15 35.9(2) . . . . ?
O2 P1 C8 C13 -149.3(2) . . . . ?
O2 P1 C8 C9 31.6(2) . . . . ?
N1 C20 C25 C26 3.3(3) . . . . ?
N1 C20 C25 C24 -177.17(18) . . . . ?
N1 C20 C21 C22 177.17(18) . . . . ?
N1 C20 C21 C39 -3.8(3) . . . . ?
N1 C1 C2 C7 -132.0(2) . . . . ?
N1 C1 C2 C3 49.2(3) . . . . ?
C20 N1 C1 O1 -7.7(3) . . . . ?
C20 N1 C1 C2 176.54(17) . . . . ?
C20 C25 C26 C27 160.97(18) . . . . ?
C20 C25 C26 C33 -70.5(2) . . . . ?
C20 C25 C24 C23 0.1(3) . . . . ?
C20 C21 C22 C23 -0.1(3) . . . . ?
C20 C21 C39 C40 -143.8(2) . . . . ?
C20 C21 C39 C46 86.8(2) . . . . ?
C25 C20 C21 C22 -1.8(3) . . . . ?
C25 C20 C21 C39 177.26(18) . . . . ?
C25 C26 C27 C32 82.2(2) . . . . ?
C25 C26 C27 C28 -102.1(2) . . . . ?
C25 C26 C33 C34 -46.3(3) . . . . ?
C25 C26 C33 C38 134.0(2) . . . . ?
C25 C24 C23 C22 -1.8(3) . . . . ?
C25 C24 C23 C52 179.9(2) . . . . ?
C26 C25 C24 C23 179.51(19) . . . . ?
C26 C27 C32 C31 175.6(2) . . . . ?
C26 C27 C28 C29 -175.6(2) . . . . ?
C26 C33 C34 C35 -177.53(19) . . . . ?
C26 C33 C38 C37 178.09(19) . . . . ?
C1 N1 C20 C25 -96.8(2) . . . . ?
C1 N1 C20 C21 84.3(2) . . . . ?
C1 C2 C3 C4 177.8(2) . . . . ?
C27 C26 C33 C34 84.8(2) . . . . ?
C27 C26 C33 C38 -94.9(2) . . . . ?
C27 C32 C31 C30 -0.4(4) . . . . ?
C27 C28 C29 C30 0.0(4) . . . . ?
C21 C20 C25 C26 -177.71(18) . . . . ?
C21 C20 C25 C24 1.8(3) . . . . ?
C21 C22 C23 C24 1.8(3) . . . . ?
C21 C22 C23 C52 -179.9(2) . . . . ?
C22 C21 C39 C40 35.1(3) . . . . ?
C22 C21 C39 C46 -94.2(2) . . . . ?
C33 C26 C27 C32 -46.4(3) . . . . ?
C33 C26 C27 C28 129.4(2) . . . . ?
C33 C34 C35 C36 -0.7(3) . . . . ?
C33 C38 C37 C36 -0.4(3) . . . . ?
C24 C25 C26 C27 -18.5(3) . . . . ?
C24 C25 C26 C33 110.1(2) . . . . ?
C7 P1 C14 C19 94.6(2) . . . . ?
C7 P1 C14 C15 -85.7(2) . . . . ?
C7 P1 C8 C13 -23.5(2) . . . . ?
C7 P1 C8 C9 157.43(18) . . . . ?
C7 C2 C3 C4 -1.0(3) . . . . ?
C7 C6 C5 C4 -1.1(4) . . . . ?
C40 C41 C42 C43 0.1(4) . . . . ?
C40 C45 C44 C43 0.0(4) . . . . ?
C46 C47 C48 C49 -0.5(4) . . . . ?
C46 C51 C50 C49 -0.4(4) . . . . ?
C34 C33 C38 C37 -1.6(3) . . . . ?
C34 C35 C36 C37 -1.4(3) . . . . ?
C2 C7 C6 C5 0.1(4) . . . . ?
C2 C3 C4 C5 -0.1(4) . . . . ?
C39 C21 C22 C23 -179.08(19) . . . . ?
C39 C40 C41 C42 178.9(2) . . . . ?
C39 C40 C45 C44 -179.0(2) . . . . ?
C39 C46 C47 C48 179.6(2) . . . . ?
C39 C46 C51 C50 -179.2(2) . . . . ?
C38 C33 C34 C35 2.2(3) . . . . ?
C38 C37 C36 C35 2.0(4) . . . . ?
C14 P1 C7 C2 164.82(18) . . . . ?
C14 P1 C7 C6 -6.6(2) . . . . ?
C14 P1 C8 C13 87.8(2) . . . . ?
C14 P1 C8 C9 -91.2(2) . . . . ?
C14 C19 C18 C17 0.2(5) . . . . ?
C14 C15 C16 C17 0.5(4) . . . . ?
C8 P1 C7 C2 -83.0(2) . . . . ?
C8 P1 C7 C6 105.6(2) . . . . ?
C8 P1 C14 C19 -19.9(2) . . . . ?
C8 P1 C14 C15 159.8(2) . . . . ?
C8 C13 C12 C11 0.3(4) . . . . ?
C8 C9 C10 C11 0.0(5) . . . . ?
C41 C40 C39 C21 -99.1(2) . . . . ?
C41 C40 C39 C46 29.8(3) . . . . ?
C41 C40 C45 C44 0.7(4) . . . . ?
C41 C42 C43 C44 0.6(4) . . . . ?
C32 C27 C28 C29 0.4(3) . . . . ?
C32 C31 C30 C29 0.8(4) . . . . ?
C47 C46 C39 C21 38.3(3) . . . . ?
C47 C46 C39 C40 -90.3(2) . . . . ?
C47 C46 C51 C50 0.1(3) . . . . ?
C47 C48 C49 C50 0.1(4) . . . . ?
C28 C27 C32 C31 -0.1(3) . . . . ?
C3 C4 C5 C6 1.1(4) . . . . ?
C6 C7 C2 C1 -177.8(2) . . . . ?
C6 C7 C2 C3 1.0(3) . . . . ?
C31 C30 C29 C28 -0.5(4) . . . . ?
C19 C14 C15 C16 -1.1(4) . . . . ?
C15 C14 C19 C18 0.8(4) . . . . ?
C42 C43 C44 C45 -0.7(4) . . . . ?
C45 C40 C39 C21 80.6(3) . . . . ?
C45 C40 C39 C46 -150.5(2) . . . . ?
C45 C40 C41 C42 -0.8(3) . . . . ?
C51 C46 C39 C21 -142.5(2) . . . . ?
C51 C46 C39 C40 88.8(2) . . . . ?
C51 C46 C47 C48 0.4(3) . . . . ?
C51 C50 C49 C48 0.3(4) . . . . ?
C13 C8 C9 C10 0.1(4) . . . . ?
C13 C12 C11 C10 -0.2(5) . . . . ?
C9 C8 C13 C12 -0.3(4) . . . . ?
C18 C17 C16 C15 0.4(5) . . . . ?
C16 C17 C18 C19 -0.8(5) . . . . ?
C12 C11 C10 C9 0.0(5) . . . . ?
